data_4347018
loop_
_publ_author_name
'Connell, Timothy U.'
'White, Jonathan M.'
'Smith, Trevor A.'
'Donnelly, Paul S.'

_publ_section_title
;
 Luminescent Iridium(III) Cyclometalated Complexes with 1,2,3-Triazole
 &quot;Click&quot; Ligands.
;
_journal_issue 6
_journal_name_full 'Inorganic chemistry'
_journal_page_first 2776
_journal_page_last 2790
_journal_paper_doi 10.1021/acs.inorgchem.5b02607
_journal_volume 55
_journal_year 2016
_chemical_formula_sum 'C44 H32 B F4 Ir N6'
_chemical_formula_weight 923.76
_space_group_crystal_system monoclinic
_space_group_IT_number 14
_space_group_name_Hall '-P 2yn'
_space_group_name_H-M_alt 'P 1 21/n 1'
_atom_sites_solution_hydrogens geom
_audit_creation_method SHELXL-2014/7
_cell_angle_alpha 90
_cell_angle_beta 90.5910(10)
_cell_angle_gamma 90
_cell_formula_units_Z 4
_cell_length_a 9.62320(10)
_cell_length_b 17.0053(2)
_cell_length_c 22.3048(3)
_cell_measurement_reflns_used 18470
_cell_measurement_temperature 130.0(1)
_cell_measurement_theta_max 36.2380
_cell_measurement_theta_min 3.6580
_cell_volume 3649.88(8)
_computing_cell_refinement
;
CrysAlisPro, Agilent Technologies,
Version 1.171.36.28 (release 01-02-2013 CrysAlis171 .NET)
(compiled Feb  1 2013,16:14:44)
;
_computing_data_collection
;
CrysAlisPro, Agilent Technologies,
Version 1.171.36.28 (release 01-02-2013 CrysAlis171 .NET)
(compiled Feb  1 2013,16:14:44)
;
_computing_data_reduction
;
CrysAlisPro, Agilent Technologies,
Version 1.171.36.28 (release 01-02-2013 CrysAlis171 .NET)
(compiled Feb  1 2013,16:14:44)
;
_computing_structure_refinement 'SHELXL-2014/7 (Sheldrick, 2014)'
_diffrn_ambient_temperature 130.0(1)
_diffrn_detector_area_resol_mean 10.2273
_diffrn_measured_fraction_theta_full 0.998
_diffrn_measured_fraction_theta_max 0.953
_diffrn_measurement_device_type 'SuperNova, Dual, Cu at zero, Atlas'
_diffrn_measurement_method '\w scans'
_diffrn_radiation_monochromator mirror
_diffrn_radiation_source 'SuperNova (Mo) X-ray Source'
_diffrn_radiation_type 'Mo K\a'
_diffrn_radiation_wavelength 0.7107
_diffrn_reflns_av_R_equivalents 0.0318
_diffrn_reflns_av_unetI/netI 0.0428
_diffrn_reflns_Laue_measured_fraction_full 0.998
_diffrn_reflns_Laue_measured_fraction_max 0.953
_diffrn_reflns_limit_h_max 15
_diffrn_reflns_limit_h_min -16
_diffrn_reflns_limit_k_max 17
_diffrn_reflns_limit_k_min -27
_diffrn_reflns_limit_l_max 36
_diffrn_reflns_limit_l_min -35
_diffrn_reflns_number 44482
_diffrn_reflns_point_group_measured_fraction_full 0.998
_diffrn_reflns_point_group_measured_fraction_max 0.953
_diffrn_reflns_theta_full 25.242
_diffrn_reflns_theta_max 36.431
_diffrn_reflns_theta_min 2.990
_exptl_absorpt_coefficient_mu 3.721
_exptl_absorpt_correction_T_max 0.745
_exptl_absorpt_correction_T_min 0.293
_exptl_absorpt_correction_type gaussian
_exptl_absorpt_process_details
;
CrysAlisPro, Agilent Technologies,
Version 1.171.36.28 (release 01-02-2013 CrysAlis171 .NET)
(compiled Feb  1 2013,16:14:44)
Numerical absorption correction based on gaussian integration over
			a multifaceted crystal model
;
_exptl_crystal_colour red
_exptl_crystal_density_diffrn 1.681
_exptl_crystal_description slab
_exptl_crystal_F_000 1824
_exptl_crystal_size_max 0.5471
_exptl_crystal_size_mid 0.2788
_exptl_crystal_size_min 0.0798
_refine_diff_density_max 1.827
_refine_diff_density_min -1.019
_refine_diff_density_rms 0.126
_refine_ls_extinction_method none
_refine_ls_goodness_of_fit_ref 1.051
_refine_ls_hydrogen_treatment constr
_refine_ls_matrix_type full
_refine_ls_number_parameters 505
_refine_ls_number_reflns 16998
_refine_ls_number_restraints 0
_refine_ls_restrained_S_all 1.051
_refine_ls_R_factor_all 0.0435
_refine_ls_R_factor_gt 0.0289
_refine_ls_shift/su_max 0.005
_refine_ls_shift/su_mean 0.000
_refine_ls_structure_factor_coef Fsqd
_refine_ls_weighting_details 'w=1/[\s^2^(Fo^2^)+(0.0217P)^2^+1.2127P] where P=(Fo^2^+2Fc^2^)/3'
_refine_ls_weighting_scheme calc
_refine_ls_wR_factor_gt 0.0576
_refine_ls_wR_factor_ref 0.0623
_reflns_Friedel_coverage 0.000
_reflns_number_gt 13689
_reflns_number_total 16998
_reflns_threshold_expression 'I > 2\s(I)'
_cod_data_source_file ic5b02607_si_003.cif
_cod_data_source_block shelx
_cod_original_sg_symbol_H-M 'P 21/n'
_cod_database_code 4347018
_shelx_shelxl_version_number 2014/7
_shelx_space_group_comment
;
The symmetry employed for this shelxl refinement is uniquely defined
by the following loop, which should always be used as a source of
symmetry information in preference to the above space-group names.
They are only intended as comments.
;

loop_
_space_group_symop_operation_xyz
'x, y, z'
'-x+1/2, y+1/2, -z+1/2'
'-x, -y, -z'
'x-1/2, -y-1/2, z-1/2'

loop_
_atom_site_label
_atom_site_type_symbol
_atom_site_fract_x
_atom_site_fract_y
_atom_site_fract_z
_atom_site_U_iso_or_equiv
_atom_site_adp_type
_atom_site_occupancy
_atom_site_site_symmetry_order
_atom_site_calc_flag
_atom_site_refinement_flags_posn
_atom_site_refinement_flags_adp
C1 C 0.7954(2) 0.16148(13) 0.30358(9) 0.0222(4) Uani 1 1 d . .
H1 H 0.8471 0.1290 0.2788 0.027 Uiso 1 1 calc R U
C2 C 0.8537(2) 0.22896(13) 0.32454(10) 0.0253(4) Uani 1 1 d . .
H2 H 0.9407 0.2444 0.3112 0.030 Uiso 1 1 calc R U
C3 C 0.7825(2) 0.27569(12) 0.36655(9) 0.0212(4) Uani 1 1 d . .
C4 C 0.8475(2) 0.34072(13) 0.39503(10) 0.0261(4) Uani 1 1 d . .
H4 H 0.9362 0.3561 0.3837 0.031 Uiso 1 1 calc R U
C5 C 0.7797(3) 0.38083(13) 0.43911(10) 0.0285(5) Uani 1 1 d . .
H5 H 0.8219 0.4241 0.4572 0.034 Uiso 1 1 calc R U
C6 C 0.6468(3) 0.35720(13) 0.45725(10) 0.0282(5) Uani 1 1 d . .
H6 H 0.6031 0.3838 0.4882 0.034 Uiso 1 1 calc R U
C7 C 0.5806(2) 0.29510(12) 0.42975(9) 0.0225(4) Uani 1 1 d . .
H7 H 0.4928 0.2801 0.4425 0.027 Uiso 1 1 calc R U
C8 C 0.6444(2) 0.25364(11) 0.38227(8) 0.0185(3) Uani 1 1 d . .
C9 C 0.58287(19) 0.18713(11) 0.35201(8) 0.0162(3) Uani 1 1 d . .
C10 C 0.43797(19) 0.16039(11) 0.35535(8) 0.0162(3) Uani 1 1 d . .
C11 C 0.3260(2) 0.20585(12) 0.37538(9) 0.0204(4) Uani 1 1 d . .
H11 H 0.3404 0.2578 0.3868 0.024 Uiso 1 1 calc R U
C12 C 0.1942(2) 0.17367(13) 0.37818(10) 0.0237(4) Uani 1 1 d . .
H12 H 0.1209 0.2034 0.3929 0.028 Uiso 1 1 calc R U
C13 C 0.1711(2) 0.09682(13) 0.35901(9) 0.0236(4) Uani 1 1 d . .
H13 H 0.0830 0.0748 0.3619 0.028 Uiso 1 1 calc R U
C14 C 0.2801(2) 0.05299(12) 0.33555(9) 0.0189(4) Uani 1 1 d . .
H14 H 0.2628 0.0023 0.3217 0.023 Uiso 1 1 calc R U
C15 C 0.41493(18) 0.08347(11) 0.33239(8) 0.0146(3) Uani 1 1 d . .
C16 C 0.41644(19) -0.10202(12) 0.24502(8) 0.0180(3) Uani 1 1 d . .
H16 H 0.4045 -0.0678 0.2129 0.022 Uiso 1 1 calc R U
C17 C 0.3558(2) -0.17416(12) 0.24241(9) 0.0194(4) Uani 1 1 d . .
H17 H 0.2939 -0.1863 0.2115 0.023 Uiso 1 1 calc R U
C18 C 0.3876(2) -0.23063(12) 0.28711(9) 0.0185(4) Uani 1 1 d . .
C19 C 0.3392(2) -0.30935(12) 0.28350(10) 0.0241(4) Uani 1 1 d . .
H19 H 0.2779 -0.3239 0.2530 0.029 Uiso 1 1 calc R U
C20 C 0.3825(2) -0.36408(13) 0.32481(10) 0.0266(4) Uani 1 1 d . .
H20 H 0.3487 -0.4153 0.3228 0.032 Uiso 1 1 calc R U
C21 C 0.4776(2) -0.34298(13) 0.36999(11) 0.0275(4) Uani 1 1 d . .
H21 H 0.5103 -0.3811 0.3965 0.033 Uiso 1 1 calc R U
C22 C 0.5233(2) -0.26694(12) 0.37581(10) 0.0234(4) Uani 1 1 d . .
H22 H 0.5860 -0.2540 0.4062 0.028 Uiso 1 1 calc R U
C23 C 0.47521(19) -0.20777(11) 0.33564(8) 0.0174(3) Uani 1 1 d . .
C24 C 0.51298(19) -0.12648(11) 0.34071(8) 0.0159(3) Uani 1 1 d . .
C25 C 0.57110(19) -0.08651(12) 0.39339(8) 0.0174(3) Uani 1 1 d . .
C26 C 0.5663(2) -0.11630(13) 0.45216(9) 0.0226(4) Uani 1 1 d . .
H26 H 0.5250 -0.1648 0.4595 0.027 Uiso 1 1 calc R U
C27 C 0.6231(2) -0.07328(14) 0.49913(9) 0.0261(4) Uani 1 1 d . .
H27 H 0.6188 -0.0924 0.5381 0.031 Uiso 1 1 calc R U
C28 C 0.6862(2) -0.00193(14) 0.48789(9) 0.0257(4) Uani 1 1 d . .
H28 H 0.7304 0.0250 0.5190 0.031 Uiso 1 1 calc R U
C29 C 0.6844(2) 0.03007(12) 0.43065(9) 0.0209(4) Uani 1 1 d . .
H29 H 0.7257 0.0787 0.4241 0.025 Uiso 1 1 calc R U
C30 C 0.62129(19) -0.00975(11) 0.38241(8) 0.0160(3) Uani 1 1 d . .
C31 C 0.8634(2) -0.06381(13) 0.28911(10) 0.0229(4) Uani 1 1 d . .
H31 H 0.8495 -0.0751 0.3294 0.027 Uiso 1 1 calc R U
C32 C 0.9802(2) -0.09419(14) 0.26127(10) 0.0277(4) Uani 1 1 d . .
H32 H 1.0429 -0.1254 0.2825 0.033 Uiso 1 1 calc R U
C33 C 1.0016(2) -0.07734(13) 0.20137(10) 0.0254(4) Uani 1 1 d . .
H33 H 1.0796 -0.0966 0.1820 0.030 Uiso 1 1 calc R U
C34 C 0.9059(2) -0.03159(12) 0.17073(9) 0.0205(4) Uani 1 1 d . .
H34 H 0.9187 -0.0196 0.1305 0.025 Uiso 1 1 calc R U
C35 C 0.79014(19) -0.00369(11) 0.20086(8) 0.0163(3) Uani 1 1 d . .
C36 C 0.67903(19) 0.04155(11) 0.17286(8) 0.0161(3) Uani 1 1 d . .
C37 C 0.6525(2) 0.06844(12) 0.11600(9) 0.0196(4) Uani 1 1 d . .
H37 H 0.7094 0.0645 0.0827 0.024 Uiso 1 1 calc R U
C38 C 0.4448(2) 0.13669(12) 0.06956(9) 0.0218(4) Uani 1 1 d . .
H38A H 0.3484 0.1210 0.0733 0.026 Uiso 1 1 calc R U
H38B H 0.4786 0.1161 0.0319 0.026 Uiso 1 1 calc R U
C39 C 0.4526(2) 0.22516(12) 0.06818(9) 0.0202(4) Uani 1 1 d . .
C40 C 0.5613(3) 0.26251(19) 0.0416(2) 0.0686(12) Uani 1 1 d . .
H40 H 0.6325 0.2333 0.0246 0.082 Uiso 1 1 calc R U
C41 C 0.5658(3) 0.3439(2) 0.0398(2) 0.0893(16) Uani 1 1 d . .
H41 H 0.6402 0.3687 0.0214 0.107 Uiso 1 1 calc R U
C42 C 0.4633(3) 0.38823(16) 0.06441(14) 0.0433(7) Uani 1 1 d . .
H42 H 0.4679 0.4428 0.0632 0.052 Uiso 1 1 calc R U
C43 C 0.3550(3) 0.35181(16) 0.09058(13) 0.0466(7) Uani 1 1 d . .
H43 H 0.2842 0.3814 0.1075 0.056 Uiso 1 1 calc R U
C44 C 0.3492(3) 0.27041(15) 0.09218(13) 0.0413(7) Uani 1 1 d . .
H44 H 0.2736 0.2460 0.1099 0.050 Uiso 1 1 calc R U
N1 N 0.66262(17) 0.13990(10) 0.31795(7) 0.0169(3) Uani 1 1 d . .
N2 N 0.49438(16) -0.07805(9) 0.29331(7) 0.0155(3) Uani 1 1 d . .
N3 N 0.76962(17) -0.01875(9) 0.26005(7) 0.0168(3) Uani 1 1 d . .
N4 N 0.56672(16) 0.06151(9) 0.20713(7) 0.0156(3) Uani 1 1 d . .
N5 N 0.47285(17) 0.09811(10) 0.17435(7) 0.0181(3) Uani 1 1 d . .
N6 N 0.52584(17) 0.10192(10) 0.11899(7) 0.0185(3) Uani 1 1 d . .
F1 F 0.38197(16) -0.03697(9) 0.03934(8) 0.0417(4) Uani 1 1 d . .
F2 F 0.27392(17) -0.11200(10) 0.10857(7) 0.0433(4) Uani 1 1 d . .
F3 F 0.20018(17) -0.11290(11) 0.01172(7) 0.0483(4) Uani 1 1 d . .
F4 F 0.16520(18) -0.00547(10) 0.07038(8) 0.0483(4) Uani 1 1 d . .
B1 B 0.2552(3) -0.06630(15) 0.05781(11) 0.0252(5) Uani 1 1 d . .
Ir1 Ir 0.58388(2) 0.03058(2) 0.29943(2) 0.01317(2) Uani 1 1 d . .

loop_
_atom_site_aniso_label
_atom_site_aniso_U_11
_atom_site_aniso_U_22
_atom_site_aniso_U_33
_atom_site_aniso_U_23
_atom_site_aniso_U_13
_atom_site_aniso_U_12
C1 0.0178(8) 0.0251(10) 0.0239(10) -0.0006(8) 0.0049(8) -0.0028(7)
C2 0.0184(9) 0.0278(11) 0.0297(11) -0.0013(8) 0.0023(8) -0.0055(8)
C3 0.0229(9) 0.0201(9) 0.0205(9) 0.0008(7) -0.0033(8) -0.0035(7)
C4 0.0282(10) 0.0214(10) 0.0286(11) 0.0019(8) -0.0071(9) -0.0067(8)
C5 0.0413(13) 0.0209(10) 0.0231(10) -0.0007(8) -0.0122(10) -0.0059(9)
C6 0.0399(12) 0.0238(11) 0.0208(10) -0.0036(8) -0.0035(9) -0.0004(9)
C7 0.0293(10) 0.0205(10) 0.0178(9) -0.0013(7) -0.0003(8) 0.0008(8)
C8 0.0225(9) 0.0165(8) 0.0164(8) 0.0012(6) -0.0019(7) -0.0002(7)
C9 0.0183(8) 0.0168(8) 0.0136(8) 0.0015(6) 0.0008(7) 0.0003(6)
C10 0.0186(8) 0.0164(8) 0.0136(8) 0.0015(6) -0.0001(7) 0.0006(6)
C11 0.0236(9) 0.0194(9) 0.0181(9) -0.0008(7) 0.0005(8) 0.0048(7)
C12 0.0195(9) 0.0284(11) 0.0233(10) -0.0007(8) 0.0025(8) 0.0064(8)
C13 0.0167(8) 0.0291(11) 0.0251(10) 0.0027(8) 0.0021(8) 0.0009(8)
C14 0.0183(8) 0.0198(9) 0.0187(9) 0.0015(7) -0.0008(7) -0.0014(7)
C15 0.0150(7) 0.0170(8) 0.0119(7) 0.0024(6) 0.0007(6) 0.0015(6)
C16 0.0188(8) 0.0208(9) 0.0144(8) -0.0007(6) -0.0017(7) 0.0015(7)
C17 0.0202(8) 0.0208(9) 0.0172(9) -0.0038(7) -0.0022(7) 0.0000(7)
C18 0.0189(8) 0.0177(9) 0.0189(9) -0.0033(7) 0.0044(7) 0.0000(7)
C19 0.0247(10) 0.0207(10) 0.0272(10) -0.0052(8) 0.0039(8) -0.0032(8)
C20 0.0316(11) 0.0150(9) 0.0335(12) -0.0009(8) 0.0075(9) -0.0017(8)
C21 0.0325(11) 0.0189(10) 0.0313(11) 0.0050(8) 0.0046(9) 0.0027(8)
C22 0.0256(10) 0.0212(10) 0.0233(10) 0.0036(7) -0.0002(8) 0.0008(8)
C23 0.0183(8) 0.0178(9) 0.0161(8) 0.0009(6) 0.0028(7) 0.0006(6)
C24 0.0152(8) 0.0178(8) 0.0149(8) 0.0014(6) 0.0016(7) 0.0009(6)
C25 0.0175(8) 0.0205(9) 0.0141(8) 0.0011(6) -0.0004(7) 0.0006(7)
C26 0.0271(10) 0.0245(10) 0.0162(9) 0.0038(7) -0.0003(8) 0.0008(8)
C27 0.0310(11) 0.0338(12) 0.0134(9) 0.0035(8) -0.0031(8) 0.0057(9)
C28 0.0293(11) 0.0315(11) 0.0162(9) -0.0036(8) -0.0083(8) 0.0045(9)
C29 0.0242(9) 0.0211(9) 0.0172(8) -0.0028(7) -0.0046(7) 0.0003(7)
C30 0.0167(8) 0.0162(8) 0.0152(8) -0.0004(6) 0.0000(7) 0.0014(6)
C31 0.0220(9) 0.0271(10) 0.0196(9) 0.0021(8) -0.0011(8) 0.0064(8)
C32 0.0231(9) 0.0321(12) 0.0278(11) 0.0019(9) -0.0018(9) 0.0101(9)
C33 0.0200(9) 0.0290(11) 0.0273(11) -0.0037(8) 0.0028(8) 0.0059(8)
C34 0.0205(8) 0.0216(9) 0.0194(9) -0.0017(7) 0.0037(7) 0.0000(7)
C35 0.0174(8) 0.0164(8) 0.0153(8) -0.0003(6) 0.0007(7) 0.0005(6)
C36 0.0174(8) 0.0166(9) 0.0144(8) -0.0004(6) 0.0017(7) 0.0015(6)
C37 0.0232(9) 0.0211(9) 0.0147(8) 0.0014(7) 0.0024(7) 0.0026(7)
C38 0.0286(10) 0.0217(10) 0.0149(8) 0.0015(7) -0.0042(8) 0.0031(8)
C39 0.0225(9) 0.0216(9) 0.0164(9) 0.0034(7) -0.0032(7) 0.0024(7)
C40 0.0336(14) 0.0360(17) 0.137(4) 0.023(2) 0.0371(19) 0.0074(12)
C41 0.0347(15) 0.0372(18) 0.197(5) 0.036(3) 0.031(2) -0.0041(13)
C42 0.0449(15) 0.0215(12) 0.0631(19) 0.0062(12) -0.0187(14) -0.0024(10)
C43 0.070(2) 0.0253(13) 0.0452(16) 0.0061(11) 0.0206(15) 0.0141(13)
C44 0.0508(16) 0.0269(13) 0.0469(16) 0.0093(11) 0.0277(13) 0.0084(11)
N1 0.0186(7) 0.0163(7) 0.0160(7) 0.0006(5) 0.0015(6) -0.0011(6)
N2 0.0180(7) 0.0161(7) 0.0125(7) -0.0010(5) 0.0007(6) 0.0001(5)
N3 0.0162(7) 0.0181(8) 0.0161(7) -0.0002(5) -0.0006(6) 0.0012(5)
N4 0.0175(7) 0.0159(7) 0.0133(7) 0.0012(5) -0.0004(6) 0.0008(6)
N5 0.0213(7) 0.0195(8) 0.0134(7) 0.0016(6) -0.0004(6) 0.0027(6)
N6 0.0239(8) 0.0189(8) 0.0128(7) 0.0015(6) -0.0004(6) 0.0036(6)
F1 0.0411(8) 0.0322(8) 0.0523(10) 0.0021(7) 0.0229(8) -0.0064(6)
F2 0.0554(10) 0.0404(9) 0.0343(8) 0.0170(7) 0.0046(7) -0.0020(7)
F3 0.0492(9) 0.0621(12) 0.0336(8) -0.0152(8) 0.0089(7) -0.0085(8)
F4 0.0505(10) 0.0382(9) 0.0566(11) 0.0009(8) 0.0172(9) 0.0189(8)
B1 0.0301(12) 0.0223(11) 0.0234(11) 0.0027(9) 0.0090(10) 0.0010(9)
Ir1 0.01441(3) 0.01448(3) 0.01063(3) 0.00016(2) -0.00001(2) 0.00044(2)

loop_
_atom_type_symbol
_atom_type_description
_atom_type_scat_dispersion_real
_atom_type_scat_dispersion_imag
_atom_type_scat_source
C C 0.0033 0.0016 'International Tables Vol C Tables 4.2.6.8 and 6.1.1.4'
H H 0.0000 0.0000 'International Tables Vol C Tables 4.2.6.8 and 6.1.1.4'
N N 0.0061 0.0033 'International Tables Vol C Tables 4.2.6.8 and 6.1.1.4'
F F 0.0171 0.0103 'International Tables Vol C Tables 4.2.6.8 and 6.1.1.4'
B B 0.0013 0.0007 'International Tables Vol C Tables 4.2.6.8 and 6.1.1.4'
Ir Ir -1.4442 7.9887 'International Tables Vol C Tables 4.2.6.8 and 6.1.1.4'

loop_
_geom_angle_atom_site_label_1
_geom_angle_atom_site_label_2
_geom_angle_atom_site_label_3
_geom_angle
C2 C1 N1 121.89(19)
C2 C1 H1 119.1
N1 C1 H1 119.1
C1 C2 C3 120.18(19)
C1 C2 H2 119.9
C3 C2 H2 119.9
C2 C3 C4 121.46(19)
C2 C3 C8 118.33(18)
C4 C3 C8 120.14(19)
C5 C4 C3 120.0(2)
C5 C4 H4 120.0
C3 C4 H4 120.0
C4 C5 C6 120.5(2)
C4 C5 H5 119.8
C6 C5 H5 119.8
C7 C6 C5 120.7(2)
C7 C6 H6 119.6
C5 C6 H6 119.6
C6 C7 C8 120.9(2)
C6 C7 H7 119.6
C8 C7 H7 119.6
C7 C8 C3 117.65(18)
C7 C8 C9 124.17(18)
C3 C8 C9 118.01(17)
N1 C9 C8 119.82(17)
N1 C9 C10 112.94(16)
C8 C9 C10 127.19(17)
C11 C10 C15 120.29(17)
C11 C10 C9 125.32(18)
C15 C10 C9 114.27(16)
C12 C11 C10 120.27(19)
C12 C11 H11 119.9
C10 C11 H11 119.9
C11 C12 C13 120.04(19)
C11 C12 H12 120.0
C13 C12 H12 120.0
C12 C13 C14 119.98(19)
C12 C13 H13 120.0
C14 C13 H13 120.0
C13 C14 C15 121.50(19)
C13 C14 H14 119.2
C15 C14 H14 119.2
C14 C15 C10 117.63(17)
C14 C15 Ir1 127.46(14)
C10 C15 Ir1 114.90(13)
C17 C16 N2 122.28(18)
C17 C16 H16 118.9
N2 C16 H16 118.9
C16 C17 C18 119.50(18)
C16 C17 H17 120.2
C18 C17 H17 120.2
C17 C18 C19 122.10(19)
C17 C18 C23 118.27(18)
C19 C18 C23 119.58(19)
C20 C19 C18 120.3(2)
C20 C19 H19 119.8
C18 C19 H19 119.8
C19 C20 C21 120.1(2)
C19 C20 H20 120.0
C21 C20 H20 120.0
C22 C21 C20 121.0(2)
C22 C21 H21 119.5
C20 C21 H21 119.5
C21 C22 C23 120.4(2)
C21 C22 H22 119.8
C23 C22 H22 119.8
C18 C23 C22 118.26(18)
C18 C23 C24 118.19(17)
C22 C23 C24 123.53(18)
N2 C24 C23 119.66(17)
N2 C24 C25 113.06(16)
C23 C24 C25 127.28(17)
C26 C25 C30 120.56(18)
C26 C25 C24 124.40(18)
C30 C25 C24 114.72(16)
C27 C26 C25 119.9(2)
C27 C26 H26 120.1
C25 C26 H26 120.1
C28 C27 C26 119.84(19)
C28 C27 H27 120.1
C26 C27 H27 120.1
C27 C28 C29 120.68(19)
C27 C28 H28 119.7
C29 C28 H28 119.7
C28 C29 C30 121.1(2)
C28 C29 H29 119.4
C30 C29 H29 119.4
C29 C30 C25 117.29(17)
C29 C30 Ir1 127.96(15)
C25 C30 Ir1 114.68(13)
N3 C31 C32 122.6(2)
N3 C31 H31 118.7
C32 C31 H31 118.7
C33 C32 C31 118.9(2)
C33 C32 H32 120.5
C31 C32 H32 120.5
C34 C33 C32 119.29(19)
C34 C33 H33 120.4
C32 C33 H33 120.4
C33 C34 C35 119.11(19)
C33 C34 H34 120.4
C35 C34 H34 120.4
N3 C35 C34 121.98(18)
N3 C35 C36 113.77(16)
C34 C35 C36 124.23(18)
C37 C36 N4 107.04(17)
C37 C36 C35 134.74(18)
N4 C36 C35 118.13(16)
N6 C37 C36 104.77(17)
N6 C37 H37 127.6
C36 C37 H37 127.6
N6 C38 C39 113.02(17)
N6 C38 H38A 109.0
C39 C38 H38A 109.0
N6 C38 H38B 109.0
C39 C38 H38B 109.0
H38A C38 H38B 107.8
C40 C39 C44 118.1(2)
C40 C39 C38 120.8(2)
C44 C39 C38 121.1(2)
C39 C40 C41 120.1(3)
C39 C40 H40 119.9
C41 C40 H40 119.9
C42 C41 C40 121.2(3)
C42 C41 H41 119.4
C40 C41 H41 119.4
C43 C42 C41 119.1(3)
C43 C42 H42 120.5
C41 C42 H42 120.5
C42 C43 C44 120.0(3)
C42 C43 H43 120.0
C44 C43 H43 120.0
C39 C44 C43 121.4(2)
C39 C44 H44 119.3
C43 C44 H44 119.3
C9 N1 C1 120.60(17)
C9 N1 Ir1 116.24(12)
C1 N1 Ir1 122.67(13)
C24 N2 C16 120.12(16)
C24 N2 Ir1 116.54(12)
C16 N2 Ir1 123.32(13)
C31 N3 C35 118.11(17)
C31 N3 Ir1 125.23(14)
C35 N3 Ir1 116.65(12)
N5 N4 C36 110.36(15)
N5 N4 Ir1 134.54(12)
C36 N4 Ir1 115.06(12)
N4 N5 N6 105.63(15)
N5 N6 C37 112.18(15)
N5 N6 C38 120.41(16)
C37 N6 C38 127.36(16)
F4 B1 F2 109.38(19)
F4 B1 F1 110.3(2)
F2 B1 F1 109.7(2)
F4 B1 F3 109.9(2)
F2 B1 F3 109.2(2)
F1 B1 F3 108.25(19)
C30 Ir1 C15 87.33(7)
C30 Ir1 N2 79.85(7)
C15 Ir1 N2 95.00(7)
C30 Ir1 N1 93.54(7)
C15 Ir1 N1 79.55(7)
N2 Ir1 N1 171.68(6)
C30 Ir1 N4 171.60(7)
C15 Ir1 N4 100.87(7)
N2 Ir1 N4 97.49(6)
N1 Ir1 N4 89.75(6)
C30 Ir1 N3 95.79(7)
C15 Ir1 N3 175.76(7)
N2 Ir1 N3 88.39(6)
N1 Ir1 N3 97.36(6)
N4 Ir1 N3 76.11(6)

loop_
_geom_bond_atom_site_label_1
_geom_bond_atom_site_label_2
_geom_bond_distance
C1 C2 1.358(3)
C1 N1 1.371(2)
C1 H1 0.9300
C2 C3 1.411(3)
C2 H2 0.9300
C3 C4 1.417(3)
C3 C8 1.428(3)
C4 C5 1.368(3)
C4 H4 0.9300
C5 C6 1.404(3)
C5 H5 0.9300
C6 C7 1.374(3)
C6 H6 0.9300
C7 C8 1.417(3)
C7 H7 0.9300
C8 C9 1.441(3)
C9 N1 1.350(2)
C9 C10 1.469(3)
C10 C11 1.403(3)
C10 C15 1.421(3)
C11 C12 1.383(3)
C11 H11 0.9300
C12 C13 1.392(3)
C12 H12 0.9300
C13 C14 1.393(3)
C13 H13 0.9300
C14 C15 1.400(3)
C14 H14 0.9300
C15 Ir1 2.0043(17)
C16 C17 1.359(3)
C16 N2 1.368(2)
C16 H16 0.9300
C17 C18 1.416(3)
C17 H17 0.9300
C18 C19 1.419(3)
C18 C23 1.419(3)
C19 C20 1.371(3)
C19 H19 0.9300
C20 C21 1.401(3)
C20 H20 0.9300
C21 C22 1.371(3)
C21 H21 0.9300
C22 C23 1.421(3)
C22 H22 0.9300
C23 C24 1.433(3)
C24 N2 1.350(2)
C24 C25 1.463(3)
C25 C26 1.407(3)
C25 C30 1.414(3)
C26 C27 1.386(3)
C26 H26 0.9300
C27 C28 1.381(3)
C27 H27 0.9300
C28 C29 1.388(3)
C28 H28 0.9300
C29 C30 1.404(3)
C29 H29 0.9300
C30 Ir1 2.0030(19)
C31 N3 1.345(3)
C31 C32 1.389(3)
C31 H31 0.9300
C32 C33 1.384(3)
C32 H32 0.9300
C33 C34 1.381(3)
C33 H33 0.9300
C34 C35 1.391(3)
C34 H34 0.9300
C35 N3 1.361(2)
C35 C36 1.453(3)
C36 C37 1.370(3)
C36 N4 1.373(2)
C37 N6 1.348(3)
C37 H37 0.9300
C38 N6 1.468(2)
C38 C39 1.507(3)
C38 H38A 0.9700
C38 H38B 0.9700
C39 C40 1.365(3)
C39 C44 1.371(3)
C40 C41 1.385(5)
C40 H40 0.9300
C41 C42 1.362(5)
C41 H41 0.9300
C42 C43 1.350(4)
C42 H42 0.9300
C43 C44 1.386(4)
C43 H43 0.9300
C44 H44 0.9300
N1 Ir1 2.0480(16)
N2 Ir1 2.0423(16)
N3 Ir1 2.1685(16)
N4 N5 1.313(2)
N4 Ir1 2.1296(15)
N5 N6 1.342(2)
F1 B1 1.385(3)
F2 B1 1.383(3)
F3 B1 1.398(3)
F4 B1 1.379(3)

loop_
_geom_torsion_atom_site_label_1
_geom_torsion_atom_site_label_2
_geom_torsion_atom_site_label_3
_geom_torsion_atom_site_label_4
_geom_torsion
N1 C1 C2 C3 5.8(3)
C1 C2 C3 C4 171.8(2)
C1 C2 C3 C8 -5.1(3)
C2 C3 C4 C5 -174.6(2)
C8 C3 C4 C5 2.2(3)
C3 C4 C5 C6 1.2(3)
C4 C5 C6 C7 -2.2(3)
C5 C6 C7 C8 -0.3(3)
C6 C7 C8 C3 3.6(3)
C6 C7 C8 C9 178.8(2)
C2 C3 C8 C7 172.38(19)
C4 C3 C8 C7 -4.5(3)
C2 C3 C8 C9 -3.1(3)
C4 C3 C8 C9 179.96(19)
C7 C8 C9 N1 -164.00(19)
C3 C8 C9 N1 11.2(3)
C7 C8 C9 C10 13.2(3)
C3 C8 C9 C10 -171.66(18)
N1 C9 C10 C11 -164.62(18)
C8 C9 C10 C11 18.1(3)
N1 C9 C10 C15 11.4(2)
C8 C9 C10 C15 -165.90(18)
C15 C10 C11 C12 6.0(3)
C9 C10 C11 C12 -178.18(19)
C10 C11 C12 C13 -2.4(3)
C11 C12 C13 C14 -1.7(3)
C12 C13 C14 C15 2.1(3)
C13 C14 C15 C10 1.5(3)
C13 C14 C15 Ir1 -179.13(15)
C11 C10 C15 C14 -5.5(3)
C9 C10 C15 C14 178.27(16)
C11 C10 C15 Ir1 175.05(14)
C9 C10 C15 Ir1 -1.2(2)
N2 C16 C17 C18 -8.3(3)
C16 C17 C18 C19 -173.30(19)
C16 C17 C18 C23 4.2(3)
C17 C18 C19 C20 174.08(19)
C23 C18 C19 C20 -3.4(3)
C18 C19 C20 C21 -1.6(3)
C19 C20 C21 C22 3.5(3)
C20 C21 C22 C23 -0.3(3)
C17 C18 C23 C22 -171.15(18)
C19 C18 C23 C22 6.4(3)
C17 C18 C23 C24 7.5(3)
C19 C18 C23 C24 -174.96(17)
C21 C22 C23 C18 -4.6(3)
C21 C22 C23 C24 176.9(2)
C18 C23 C24 N2 -15.9(3)
C22 C23 C24 N2 162.63(18)
C18 C23 C24 C25 163.48(18)
C22 C23 C24 C25 -18.0(3)
N2 C24 C25 C26 162.10(19)
C23 C24 C25 C26 -17.3(3)
N2 C24 C25 C30 -11.4(2)
C23 C24 C25 C30 169.22(18)
C30 C25 C26 C27 -6.2(3)
C24 C25 C26 C27 -179.25(19)
C25 C26 C27 C28 -1.0(3)
C26 C27 C28 C29 4.8(3)
C27 C28 C29 C30 -1.4(3)
C28 C29 C30 C25 -5.6(3)
C28 C29 C30 Ir1 171.10(16)
C26 C25 C30 C29 9.3(3)
C24 C25 C30 C29 -176.98(17)
C26 C25 C30 Ir1 -167.83(15)
C24 C25 C30 Ir1 5.9(2)
N3 C31 C32 C33 0.3(4)
C31 C32 C33 C34 -0.7(3)
C32 C33 C34 C35 -0.1(3)
C33 C34 C35 N3 1.4(3)
C33 C34 C35 C36 -176.81(19)
N3 C35 C36 C37 -178.2(2)
C34 C35 C36 C37 0.2(4)
N3 C35 C36 N4 -2.1(3)
C34 C35 C36 N4 176.27(18)
N4 C36 C37 N6 -0.8(2)
C35 C36 C37 N6 175.6(2)
N6 C38 C39 C40 83.5(3)
N6 C38 C39 C44 -98.3(3)
C44 C39 C40 C41 0.5(6)
C38 C39 C40 C41 178.9(4)
C39 C40 C41 C42 0.3(7)
C40 C41 C42 C43 -0.6(7)
C41 C42 C43 C44 0.1(5)
C40 C39 C44 C43 -1.0(4)
C38 C39 C44 C43 -179.4(3)
C42 C43 C44 C39 0.7(5)
C8 C9 N1 C1 -11.0(3)
C10 C9 N1 C1 171.44(17)
C8 C9 N1 Ir1 161.11(14)
C10 C9 N1 Ir1 -16.4(2)
C2 C1 N1 C9 2.5(3)
C2 C1 N1 Ir1 -169.10(17)
C23 C24 N2 C16 12.4(3)
C25 C24 N2 C16 -167.06(16)
C23 C24 N2 Ir1 -168.90(13)
C25 C24 N2 Ir1 11.6(2)
C17 C16 N2 C24 -0.2(3)
C17 C16 N2 Ir1 -178.81(14)
C32 C31 N3 C35 1.0(3)
C32 C31 N3 Ir1 179.57(17)
C34 C35 N3 C31 -1.8(3)
C36 C35 N3 C31 176.58(18)
C34 C35 N3 Ir1 179.48(15)
C36 C35 N3 Ir1 -2.1(2)
C37 C36 N4 N5 0.7(2)
C35 C36 N4 N5 -176.38(16)
C37 C36 N4 Ir1 -177.60(13)
C35 C36 N4 Ir1 5.3(2)
C36 N4 N5 N6 -0.3(2)
Ir1 N4 N5 N6 177.55(14)
N4 N5 N6 C37 -0.2(2)
N4 N5 N6 C38 177.41(17)
C36 C37 N6 N5 0.6(2)
C36 C37 N6 C38 -176.77(18)
C39 C38 N6 N5 81.9(2)
C39 C38 N6 C37 -100.9(2)
